data_7702855
loop_
_publ_author_name
'Baker, Robert J.'
'Farley, Robert D.'
'Jones, Cameron'
'Kloth, Marc'
'Murphy, Damien M.'

_publ_section_title
;
 The reactivity of diazabutadienes toward low oxidation state Group 13
 iodides and the synthesis of a new gallium(i) carbene analogue
;
_journal_issue 20
_journal_name_full 'Journal of the Chemical Society, Dalton Transactions'
_journal_page_first 3844
_journal_paper_doi 10.1039/b206605j
_journal_year 2002
_chemical_formula_sum 'C20 H40 Ga2 I2 N4'
_chemical_formula_weight 729.80
_space_group_IT_number 92
_space_group_name_Hall 'P 4abw 2nw'
_space_group_name_H-M_alt 'P 41 21 2'
_symmetry_cell_setting tetragonal
_symmetry_space_group_name_H-M 'P 41 21 2'
_atom_sites_solution_hydrogens geom
_atom_sites_solution_primary direct
_atom_sites_solution_secondary difmap
_audit_creation_method SHELXL-97
_cell_angle_alpha 90.00
_cell_angle_beta 90.00
_cell_angle_gamma 90.00
_cell_formula_units_Z 4
_cell_length_a 10.7330(15)
_cell_length_b 10.7330(15)
_cell_length_c 24.880(5)
_cell_measurement_temperature 150(2)
_cell_volume 2866.1(8)
_computing_structure_refinement 'SHELXL-97 (Sheldrick, 1997)'
_computing_structure_solution 'SHELXS-97 (Sheldrick, 1990)'
_diffrn_ambient_temperature 150(2)
_diffrn_measured_fraction_theta_full 0.997
_diffrn_measured_fraction_theta_max 0.997
_diffrn_measurement_device_type 'Nonius Kappa CCD'
_diffrn_radiation_monochromator graphite
_diffrn_radiation_source 'fine-focus sealed tube'
_diffrn_radiation_type MoK\a
_diffrn_radiation_wavelength 0.71073
_diffrn_reflns_av_R_equivalents 0.0626
_diffrn_reflns_av_sigmaI/netI 0.0221
_diffrn_reflns_limit_h_max 13
_diffrn_reflns_limit_h_min -13
_diffrn_reflns_limit_k_max 13
_diffrn_reflns_limit_k_min -13
_diffrn_reflns_limit_l_max 32
_diffrn_reflns_limit_l_min -32
_diffrn_reflns_number 34327
_diffrn_reflns_theta_full 27.51
_diffrn_reflns_theta_max 27.51
_diffrn_reflns_theta_min 3.10
_exptl_absorpt_coefficient_mu 4.046
_exptl_absorpt_correction_T_max 0.46
_exptl_absorpt_correction_T_min 0.31
_exptl_absorpt_correction_type 'Sortav (Blessing)'
_exptl_crystal_colour green
_exptl_crystal_density_diffrn 1.691
_exptl_crystal_density_method 'not measured'
_exptl_crystal_description prism
_exptl_crystal_F_000 1424
_exptl_crystal_size_max 0.35
_exptl_crystal_size_mid 0.35
_exptl_crystal_size_min 0.25
_refine_diff_density_max 0.880
_refine_diff_density_min -0.676
_refine_diff_density_rms 0.075
_refine_ls_abs_structure_details 'Flack H D (1983), Acta Cryst. A39, 876-881'
_refine_ls_abs_structure_Flack 0.00(2)
_refine_ls_extinction_method none
_refine_ls_goodness_of_fit_ref 1.070
_refine_ls_hydrogen_treatment mixed
_refine_ls_matrix_type full
_refine_ls_number_parameters 133
_refine_ls_number_reflns 3280
_refine_ls_number_restraints 0
_refine_ls_restrained_S_all 1.070
_refine_ls_R_factor_all 0.0258
_refine_ls_R_factor_gt 0.0239
_refine_ls_shift/su_max 0.001
_refine_ls_shift/su_mean 0.000
_refine_ls_structure_factor_coef Fsqd
_refine_ls_weighting_details 'calc w=1/[\s^2^(Fo^2^)+(0.0125P)^2^+5.1519P] where P=(Fo^2^+2Fc^2^)/3'
_refine_ls_weighting_scheme calc
_refine_ls_wR_factor_gt 0.0517
_refine_ls_wR_factor_ref 0.0524
_reflns_number_gt 3158
_reflns_number_total 3280
_reflns_threshold_expression >2sigma(I)
_cod_data_source_file b206605j.txt
_cod_data_source_block compound7
_cod_original_sg_symbol_H-M P4(1)2(1)2
_cod_database_code 7702855

loop_
_symmetry_equiv_pos_as_xyz
'x, y, z'
'-y+1/2, x+1/2, z+1/4'
'-x, -y, z+1/2'
'y+1/2, -x+1/2, z+3/4'
'x+1/2, -y+1/2, -z+3/4'
'-x+1/2, y+1/2, -z+1/4'
'y, x, -z'
'-y, -x, -z+1/2'

loop_
_atom_site_label
_atom_site_type_symbol
_atom_site_fract_x
_atom_site_fract_y
_atom_site_fract_z
_atom_site_U_iso_or_equiv
_atom_site_adp_type
_atom_site_occupancy
_atom_site_symmetry_multiplicity
_atom_site_calc_flag
_atom_site_refinement_flags
I1 I 0.53317(3) 0.21468(2) 0.049790(10) 0.03412(7) Uani 1 1 d .
Ga1 Ga 0.54146(3) 0.45759(3) 0.041437(12) 0.01905(8) Uani 1 1 d .
N1 N 0.7114(3) 0.5101(3) 0.06042(11) 0.0283(7) Uani 1 1 d .
N2 N 0.4967(2) 0.5151(3) 0.11359(10) 0.0229(6) Uani 1 1 d .
C1 C 0.7121(4) 0.5480(4) 0.11099(15) 0.0380(9) Uani 1 1 d .
H1 H 0.7860 0.5726 0.1274 0.046 Uiso 1 1 calc R
C2 C 0.5999(4) 0.5505(4) 0.13926(15) 0.0368(9) Uani 1 1 d .
H2 H 0.5971 0.5760 0.1750 0.044 Uiso 1 1 calc R
C3 C 0.8295(3) 0.5051(4) 0.02945(14) 0.0299(8) Uani 1 1 d .
C6 C 0.7982(4) 0.4751(5) -0.02907(15) 0.0454(11) Uani 1 1 d .
H6A H 0.7516 0.3989 -0.0307 0.068 Uiso 1 1 calc R
H6B H 0.8740 0.4660 -0.0492 0.068 Uiso 1 1 calc R
H6C H 0.7496 0.5416 -0.0441 0.068 Uiso 1 1 calc R
C7 C 0.3768(3) 0.5112(4) 0.14319(14) 0.0276(8) Uani 1 1 d .
C10 C 0.2746(3) 0.4856(4) 0.10253(15) 0.0380(9) Uani 1 1 d .
H10A H 0.2715 0.5523 0.0769 0.057 Uiso 1 1 calc R
H10B H 0.1960 0.4796 0.1207 0.057 Uiso 1 1 calc R
H10C H 0.2917 0.4087 0.0843 0.057 Uiso 1 1 calc R
C8 C 0.3526(4) 0.6363(4) 0.17029(17) 0.0418(10) Uani 1 1 d .
H8A H 0.4134 0.6496 0.1980 0.063 Uiso 1 1 calc R
H8B H 0.2707 0.6363 0.1858 0.063 Uiso 1 1 calc R
H8C H 0.3586 0.7018 0.1441 0.063 Uiso 1 1 calc R
C5 C 0.8954(4) 0.6303(4) 0.0316(2) 0.0475(11) Uani 1 1 d .
H5A H 0.8421 0.6934 0.0168 0.071 Uiso 1 1 calc R
H5B H 0.9711 0.6261 0.0112 0.071 Uiso 1 1 calc R
H5C H 0.9146 0.6505 0.0683 0.071 Uiso 1 1 calc R
C9 C 0.3823(4) 0.4061(4) 0.18427(16) 0.0419(10) Uani 1 1 d .
H9A H 0.3921 0.3280 0.1660 0.063 Uiso 1 1 calc R
H9B H 0.3065 0.4050 0.2048 0.063 Uiso 1 1 calc R
H9C H 0.4517 0.4192 0.2079 0.063 Uiso 1 1 calc R
C4 C 0.9126(4) 0.4040(5) 0.0528(2) 0.0497(11) Uani 1 1 d .
H4A H 0.9345 0.4253 0.0891 0.074 Uiso 1 1 calc R
H4B H 0.9869 0.3968 0.0315 0.074 Uiso 1 1 calc R
H4C H 0.8688 0.3260 0.0526 0.074 Uiso 1 1 calc R

loop_
_atom_site_aniso_label
_atom_site_aniso_U_11
_atom_site_aniso_U_22
_atom_site_aniso_U_33
_atom_site_aniso_U_23
_atom_site_aniso_U_13
_atom_site_aniso_U_12
I1 0.05103(16) 0.01995(11) 0.03138(11) 0.00142(9) -0.00955(12) 0.00474(11)
Ga1 0.01875(16) 0.02019(16) 0.01822(15) -0.00191(14) -0.00127(13) 0.00055(14)
N1 0.0182(13) 0.0409(18) 0.0258(14) -0.0080(12) -0.0018(11) -0.0023(12)
N2 0.0219(14) 0.0260(14) 0.0208(12) -0.0058(11) 0.0036(10) -0.0001(11)
C1 0.0247(17) 0.056(3) 0.0332(19) -0.0168(19) -0.0018(15) -0.0066(19)
C2 0.033(2) 0.048(2) 0.0288(18) -0.0135(18) -0.0002(15) -0.0085(19)
C3 0.0185(15) 0.041(2) 0.0298(17) -0.0079(15) 0.0012(14) 0.0000(14)
C6 0.030(2) 0.071(3) 0.0350(19) -0.015(2) 0.0076(16) 0.004(2)
C7 0.0248(16) 0.037(2) 0.0213(16) 0.0007(14) 0.0050(13) -0.0011(15)
C10 0.0270(18) 0.055(3) 0.0323(18) -0.0007(18) 0.0056(16) -0.0003(18)
C8 0.037(2) 0.048(3) 0.040(2) -0.0095(19) 0.0120(18) 0.0081(19)
C5 0.036(2) 0.047(3) 0.059(3) -0.006(2) 0.013(2) -0.0090(19)
C9 0.045(2) 0.047(3) 0.033(2) 0.0121(18) 0.0065(18) -0.003(2)
C4 0.032(2) 0.064(3) 0.053(3) 0.009(3) 0.005(2) 0.0159(19)

loop_
_atom_type_symbol
_atom_type_description
_atom_type_scat_dispersion_real
_atom_type_scat_dispersion_imag
_atom_type_scat_source
C C 0.0033 0.0016 'International Tables Vol C Tables 4.2.6.8 and 6.1.1.4'
H H 0.0000 0.0000 'International Tables Vol C Tables 4.2.6.8 and 6.1.1.4'
N N 0.0061 0.0033 'International Tables Vol C Tables 4.2.6.8 and 6.1.1.4'
Ga Ga 0.2307 1.6083 'International Tables Vol C Tables 4.2.6.8 and 6.1.1.4'
I I -0.4742 1.8119 'International Tables Vol C Tables 4.2.6.8 and 6.1.1.4'

loop_
_geom_angle_atom_site_label_1
_geom_angle_atom_site_label_2
_geom_angle_atom_site_label_3
_geom_angle
_geom_angle_site_symmetry_1
_geom_angle_site_symmetry_3
N2 Ga1 N1 85.23(11) . .
N2 Ga1 Ga1 124.87(8) . 7
N1 Ga1 Ga1 116.26(9) . 7
N2 Ga1 I1 103.47(8) . .
N1 Ga1 I1 107.33(9) . .
Ga1 Ga1 I1 115.153(14) 7 .
C1 N1 C3 120.0(3) . .
C1 N1 Ga1 108.8(2) . .
C3 N1 Ga1 131.1(2) . .
C2 N2 C7 119.4(3) . .
C2 N2 Ga1 109.0(2) . .
C7 N2 Ga1 131.2(2) . .
N1 C1 C2 118.7(3) . .
N2 C2 C1 118.0(3) . .
N1 C3 C4 109.2(3) . .
N1 C3 C5 110.3(3) . .
C4 C3 C5 110.2(4) . .
N1 C3 C6 108.3(3) . .
C4 C3 C6 110.1(4) . .
C5 C3 C6 108.8(4) . .
N2 C7 C10 107.5(3) . .
N2 C7 C9 108.7(3) . .
C10 C7 C9 109.9(3) . .
N2 C7 C8 110.0(3) . .
C10 C7 C8 109.3(3) . .
C9 C7 C8 111.2(3) . .

loop_
_geom_bond_atom_site_label_1
_geom_bond_atom_site_label_2
_geom_bond_distance
_geom_bond_site_symmetry_2
I1 Ga1 2.6169(5) .
Ga1 N2 1.958(3) .
Ga1 N1 1.966(3) .
Ga1 Ga1 2.4232(7) 7
N1 C1 1.322(4) .
N1 C3 1.485(4) .
N2 C2 1.333(4) .
N2 C7 1.483(4) .
C1 C2 1.395(5) .
C3 C4 1.519(5) .
C3 C5 1.520(5) .
C3 C6 1.529(5) .
C7 C10 1.518(5) .
C7 C9 1.523(5) .
C7 C8 1.524(5) .
